data_7224425
loop_
_publ_author_name
'Lu, Yu-Ling'
'Sun, Jing'
'Xie, Ya-Jing'
'Yan, Chao Guo'

_publ_section_title
;
 Molecular diversity of cyclization reaction of 3-methyleneoxindoles with
 2-(3,4-dihydronaphthalen-1(2H)-ylidene)malononitriles
;
_journal_name_full 'RSC Adv.'
_journal_paper_doi 10.1039/C6RA00476H
_journal_year 2016
_chemical_formula_moiety 'C37 H27 Cl N2 O3'
_chemical_formula_sum 'C37 H27 Cl N2 O3'
_chemical_formula_weight 583.06
_chemical_name_systematic
; 
 ? 
;
_space_group_IT_number 2
_symmetry_cell_setting triclinic
_symmetry_space_group_name_Hall '-P 1'
_symmetry_space_group_name_H-M 'P -1'
_atom_sites_solution_hydrogens geom
_atom_sites_solution_primary direct
_atom_sites_solution_secondary difmap
_audit_creation_method SHELXL-97
_audit_update_record
;
2015-11-18 deposited with the CCDC.
2016-02-26 downloaded from the CCDC.
;
_cell_angle_alpha 113.309(5)
_cell_angle_beta 99.794(6)
_cell_angle_gamma 100.840(6)
_cell_formula_units_Z 2
_cell_length_a 9.952(2)
_cell_length_b 11.806(3)
_cell_length_c 14.493(3)
_cell_measurement_reflns_used 5388
_cell_measurement_temperature 296(2)
_cell_measurement_theta_max 27.47
_cell_measurement_theta_min 2.48
_cell_volume 1478.4(6)
_computing_cell_refinement 'Bruker SMART'
_computing_data_collection 'Bruker SMART'
_computing_data_reduction 'Bruker SAINT'
_computing_molecular_graphics 'Bruker SHELXTL'
_computing_publication_material 'Bruker SHELXTL'
_computing_structure_refinement 'SHELXL-97 (Sheldrick, 2008)'
_computing_structure_solution 'SHELXS-97 (Sheldrick, 2008)'
_diffrn_ambient_temperature 296(2)
_diffrn_measured_fraction_theta_full 0.964
_diffrn_measured_fraction_theta_max 0.964
_diffrn_measurement_device_type 'CCD area detector'
_diffrn_measurement_method 'phi and omega scans'
_diffrn_radiation_monochromator graphite
_diffrn_radiation_source 'fine-focus sealed tube'
_diffrn_radiation_type MoK\a
_diffrn_radiation_wavelength 0.71073
_diffrn_reflns_av_R_equivalents 0.0488
_diffrn_reflns_av_sigmaI/netI 0.0707
_diffrn_reflns_limit_h_max 11
_diffrn_reflns_limit_h_min -11
_diffrn_reflns_limit_k_max 13
_diffrn_reflns_limit_k_min -14
_diffrn_reflns_limit_l_max 17
_diffrn_reflns_limit_l_min -17
_diffrn_reflns_number 16290
_diffrn_reflns_theta_full 25.00
_diffrn_reflns_theta_max 25.00
_diffrn_reflns_theta_min 1.59
_exptl_absorpt_coefficient_mu 0.170
_exptl_absorpt_correction_T_max 0.977
_exptl_absorpt_correction_T_min 0.941
_exptl_absorpt_correction_type multi-scan
_exptl_absorpt_process_details sadabs
_exptl_crystal_colour colorless
_exptl_crystal_density_diffrn 1.310
_exptl_crystal_density_method 'not measured'
_exptl_crystal_description block
_exptl_crystal_F_000 608
_exptl_crystal_size_max 0.36
_exptl_crystal_size_mid 0.32
_exptl_crystal_size_min 0.14
_refine_diff_density_max 0.534
_refine_diff_density_min -0.457
_refine_diff_density_rms 0.100
_refine_ls_extinction_method none
_refine_ls_goodness_of_fit_ref 1.062
_refine_ls_hydrogen_treatment constr
_refine_ls_matrix_type full
_refine_ls_number_parameters 389
_refine_ls_number_reflns 5025
_refine_ls_number_restraints 0
_refine_ls_restrained_S_all 1.062
_refine_ls_R_factor_all 0.1399
_refine_ls_R_factor_gt 0.0785
_refine_ls_shift/su_max 0.000
_refine_ls_shift/su_mean 0.000
_refine_ls_structure_factor_coef Fsqd
_refine_ls_weighting_details 'calc w=1/[\s^2^(Fo^2^)+(0.1037P)^2^+0.1273P] where P=(Fo^2^+2Fc^2^)/3'
_refine_ls_weighting_scheme calc
_refine_ls_wR_factor_gt 0.1686
_refine_ls_wR_factor_ref 0.1918
_reflns_number_gt 2989
_reflns_number_total 5025
_reflns_threshold_expression >2sigma(I)
_cod_data_source_file c6ra00476h2.cif
_cod_data_source_block 4h
_cod_original_cell_volume 1478.5(5)
_cod_database_code 7224425
_audit_block_doi 10.5517/cc1k800v

loop_
_symmetry_equiv_pos_as_xyz
'x, y, z'
'-x, -y, -z'

loop_
_atom_site_label
_atom_site_type_symbol
_atom_site_fract_x
_atom_site_fract_y
_atom_site_fract_z
_atom_site_U_iso_or_equiv
_atom_site_adp_type
_atom_site_occupancy
_atom_site_symmetry_multiplicity
_atom_site_calc_flag
_atom_site_refinement_flags
C1 C -0.1733(4) 0.2688(4) 0.1920(3) 0.0679(11) Uani 1 1 d .
H1 H -0.1796 0.2030 0.1276 0.081 Uiso 1 1 calc R
C2 C -0.2675(4) 0.2495(5) 0.2468(4) 0.0819(13) Uani 1 1 d .
H2 H -0.3345 0.1702 0.2210 0.098 Uiso 1 1 calc R
C3 C -0.2626(5) 0.3466(6) 0.3388(4) 0.0877(14) Uani 1 1 d .
H3 H -0.3281 0.3346 0.3753 0.105 Uiso 1 1 calc R
C4 C -0.1621(6) 0.4612(5) 0.3777(4) 0.1007(17) Uani 1 1 d .
H4 H -0.1585 0.5277 0.4408 0.121 Uiso 1 1 calc R
C5 C -0.0644(5) 0.4788(4) 0.3227(3) 0.0795(13) Uani 1 1 d .
H5 H 0.0050 0.5571 0.3500 0.095 Uiso 1 1 calc R
C6 C -0.0691(3) 0.3839(3) 0.2304(3) 0.0477(9) Uani 1 1 d .
C7 C 0.0355(4) 0.3966(3) 0.1689(3) 0.0549(9) Uani 1 1 d .
H7A H 0.1014 0.3478 0.1763 0.066 Uiso 1 1 calc R
H7B H -0.0156 0.3586 0.0956 0.066 Uiso 1 1 calc R
C8 C 0.2545(4) 0.5785(3) 0.2576(2) 0.0426(8) Uani 1 1 d .
C9 C 0.3014(3) 0.7196(3) 0.2739(2) 0.0347(7) Uani 1 1 d .
C10 C 0.1704(3) 0.7301(3) 0.2119(2) 0.0358(7) Uani 1 1 d .
C11 C 0.1450(3) 0.8307(3) 0.1929(2) 0.0422(8) Uani 1 1 d .
H11 H 0.2143 0.9090 0.2207 0.051 Uiso 1 1 calc R
C12 C 0.0121(3) 0.8107(3) 0.1310(2) 0.0463(8) Uani 1 1 d .
C13 C -0.0921(3) 0.6957(4) 0.0895(2) 0.0482(9) Uani 1 1 d .
H13 H -0.1801 0.6856 0.0483 0.058 Uiso 1 1 calc R
C14 C -0.0665(3) 0.5954(3) 0.1089(2) 0.0459(9) Uani 1 1 d .
H14 H -0.1361 0.5172 0.0813 0.055 Uiso 1 1 calc R
C15 C 0.0647(3) 0.6144(3) 0.1703(2) 0.0390(8) Uani 1 1 d .
C16 C 0.4372(3) 0.7530(3) 0.2399(2) 0.0362(7) Uani 1 1 d .
H16 H 0.4563 0.8429 0.2518 0.043 Uiso 1 1 calc R
C17 C 0.4096(3) 0.6699(3) 0.1231(2) 0.0351(7) Uani 1 1 d .
C18 C 0.4699(3) 0.7223(3) 0.0566(2) 0.0374(8) Uani 1 1 d .
C19 C 0.4722(4) 0.6364(3) -0.0409(2) 0.0480(9) Uani 1 1 d .
H19 H 0.4314 0.5489 -0.0644 0.058 Uiso 1 1 calc R
C20 C 0.5349(4) 0.6793(4) -0.1036(3) 0.0606(11) Uani 1 1 d .
H20 H 0.5367 0.6197 -0.1684 0.073 Uiso 1 1 calc R
C21 C 0.5940(4) 0.8070(4) -0.0729(3) 0.0530(9) Uani 1 1 d .
C22 C 0.6652(5) 0.8529(5) -0.1404(3) 0.0885(15) Uani 1 1 d .
H22A H 0.7653 0.8626 -0.1206 0.133 Uiso 1 1 calc R
H22B H 0.6504 0.9342 -0.1316 0.133 Uiso 1 1 calc R
H22C H 0.6254 0.7913 -0.2123 0.133 Uiso 1 1 calc R
C23 C 0.5884(4) 0.8926(4) 0.0231(3) 0.0581(10) Uani 1 1 d .
H23 H 0.6267 0.9801 0.0452 0.070 Uiso 1 1 calc R
C24 C 0.5276(4) 0.8519(3) 0.0875(2) 0.0498(9) Uani 1 1 d .
H24 H 0.5255 0.9119 0.1520 0.060 Uiso 1 1 calc R
C25 C 0.3331(3) 0.8050(3) 0.3907(2) 0.0401(8) Uani 1 1 d .
C26 C 0.4714(3) 0.8180(3) 0.4551(2) 0.0352(7) Uani 1 1 d .
C27 C 0.4847(3) 0.8781(3) 0.5653(3) 0.0389(8) Uani 1 1 d .
C28 C 0.5769(3) 0.7782(3) 0.4153(2) 0.0357(7) Uani 1 1 d .
C29 C 0.5692(3) 0.7392(3) 0.3016(2) 0.0447(8) Uani 1 1 d .
H29 H 0.5699 0.6491 0.2692 0.054 Uiso 1 1 calc R
C30 C 0.7084(4) 0.8242(5) 0.2999(3) 0.0792(14) Uani 1 1 d .
H30A H 0.7085 0.8005 0.2277 0.095 Uiso 1 1 calc R
H30B H 0.7068 0.9132 0.3308 0.095 Uiso 1 1 calc R
C31 C 0.8373(4) 0.8153(5) 0.3530(3) 0.0729(12) Uani 1 1 d .
H31A H 0.9132 0.8901 0.3677 0.087 Uiso 1 1 calc R
H31B H 0.8594 0.7401 0.3066 0.087 Uiso 1 1 calc R
C32 C 0.8357(3) 0.8068(4) 0.4522(2) 0.0543(10) Uani 1 1 d .
C33 C 0.9625(4) 0.8189(5) 0.5196(3) 0.0832(14) Uani 1 1 d .
H33 H 1.0484 0.8411 0.5050 0.100 Uiso 1 1 calc R
C34 C 0.9625(5) 0.7990(6) 0.6056(3) 0.1051(19) Uani 1 1 d .
H34 H 1.0479 0.8079 0.6493 0.126 Uiso 1 1 calc R
C35 C 0.8386(5) 0.7660(5) 0.6276(3) 0.0957(16) Uani 1 1 d .
H35 H 0.8390 0.7494 0.6853 0.115 Uiso 1 1 calc R
C36 C 0.7125(4) 0.7568(4) 0.5660(3) 0.0631(11) Uani 1 1 d .
H36 H 0.6280 0.7339 0.5820 0.076 Uiso 1 1 calc R
C37 C 0.7099(3) 0.7814(3) 0.4793(2) 0.0406(8) Uani 1 1 d .
Cl1 Cl -0.02349(11) 0.93423(11) 0.10333(10) 0.0898(4) Uani 1 1 d .
N1 N 0.1158(3) 0.5274(2) 0.19996(19) 0.0439(7) Uani 1 1 d .
N2 N 0.4905(3) 0.9272(3) 0.6516(2) 0.0553(8) Uani 1 1 d .
O1 O 0.3250(3) 0.5250(2) 0.29323(18) 0.0571(7) Uani 1 1 d .
O2 O 0.3403(2) 0.5579(2) 0.08604(15) 0.0486(6) Uani 1 1 d .
O3 O 0.2472(2) 0.8551(3) 0.42846(17) 0.0667(8) Uani 1 1 d .

loop_
_atom_site_aniso_label
_atom_site_aniso_U_11
_atom_site_aniso_U_22
_atom_site_aniso_U_33
_atom_site_aniso_U_23
_atom_site_aniso_U_13
_atom_site_aniso_U_12
C1 0.056(2) 0.070(3) 0.063(2) 0.030(2) 0.005(2) -0.006(2)
C2 0.058(3) 0.090(3) 0.100(4) 0.054(3) 0.019(3) -0.001(2)
C3 0.071(3) 0.106(4) 0.122(4) 0.074(4) 0.055(3) 0.025(3)
C4 0.125(4) 0.078(3) 0.106(4) 0.032(3) 0.077(3) 0.020(3)
C5 0.093(3) 0.059(3) 0.084(3) 0.023(2) 0.056(3) 0.007(2)
C6 0.047(2) 0.045(2) 0.053(2) 0.0228(18) 0.0183(17) 0.0110(18)
C7 0.061(2) 0.038(2) 0.062(2) 0.0171(17) 0.0251(18) 0.0071(18)
C8 0.045(2) 0.051(2) 0.0360(18) 0.0193(16) 0.0183(16) 0.0177(18)
C9 0.0278(16) 0.0447(19) 0.0319(17) 0.0160(14) 0.0104(13) 0.0109(14)
C10 0.0299(17) 0.0417(19) 0.0316(16) 0.0126(14) 0.0110(13) 0.0066(15)
C11 0.0344(18) 0.0412(19) 0.0444(19) 0.0156(15) 0.0101(15) 0.0041(15)
C12 0.0380(19) 0.059(2) 0.0461(19) 0.0262(17) 0.0100(16) 0.0168(18)
C13 0.0284(17) 0.068(2) 0.0396(19) 0.0192(18) 0.0059(15) 0.0088(18)
C14 0.0338(19) 0.051(2) 0.0380(18) 0.0114(16) 0.0079(15) -0.0021(16)
C15 0.0351(18) 0.045(2) 0.0333(17) 0.0128(15) 0.0149(14) 0.0079(16)
C16 0.0324(17) 0.0459(19) 0.0276(16) 0.0116(14) 0.0111(13) 0.0123(15)
C17 0.0278(16) 0.046(2) 0.0304(17) 0.0137(15) 0.0072(13) 0.0160(16)
C18 0.0380(18) 0.046(2) 0.0312(17) 0.0173(15) 0.0099(14) 0.0179(16)
C19 0.060(2) 0.053(2) 0.0354(19) 0.0170(16) 0.0201(16) 0.0275(18)
C20 0.077(3) 0.088(3) 0.036(2) 0.030(2) 0.0300(19) 0.045(2)
C21 0.049(2) 0.081(3) 0.049(2) 0.041(2) 0.0211(17) 0.028(2)
C22 0.085(3) 0.142(4) 0.081(3) 0.077(3) 0.047(3) 0.042(3)
C23 0.057(2) 0.063(2) 0.060(2) 0.036(2) 0.0157(19) 0.010(2)
C24 0.058(2) 0.053(2) 0.0360(19) 0.0170(16) 0.0160(16) 0.0146(19)
C25 0.0367(18) 0.051(2) 0.0375(18) 0.0189(15) 0.0186(15) 0.0166(16)
C26 0.0337(17) 0.0432(19) 0.0291(17) 0.0142(14) 0.0126(14) 0.0121(15)
C27 0.0375(18) 0.046(2) 0.035(2) 0.0163(16) 0.0157(15) 0.0136(16)
C28 0.0354(17) 0.0414(18) 0.0304(17) 0.0137(14) 0.0131(14) 0.0120(15)
C29 0.0326(17) 0.071(2) 0.0320(17) 0.0190(16) 0.0126(14) 0.0217(17)
C30 0.043(2) 0.155(4) 0.068(3) 0.070(3) 0.030(2) 0.033(3)
C31 0.050(2) 0.109(3) 0.053(2) 0.036(2) 0.0146(19) 0.006(2)
C32 0.0372(19) 0.082(3) 0.0358(19) 0.0164(18) 0.0107(16) 0.0194(19)
C33 0.040(2) 0.136(4) 0.056(3) 0.023(3) 0.012(2) 0.032(2)
C34 0.079(3) 0.201(6) 0.045(3) 0.043(3) 0.019(2) 0.085(4)
C35 0.103(4) 0.174(5) 0.056(3) 0.066(3) 0.034(3) 0.095(4)
C36 0.068(3) 0.100(3) 0.046(2) 0.040(2) 0.026(2) 0.052(2)
C37 0.0383(18) 0.053(2) 0.0307(17) 0.0149(15) 0.0095(14) 0.0204(16)
Cl1 0.0665(7) 0.0889(8) 0.1198(10) 0.0648(7) -0.0070(6) 0.0221(6)
N1 0.0406(16) 0.0391(16) 0.0487(16) 0.0171(13) 0.0162(13) 0.0058(14)
N2 0.069(2) 0.0572(19) 0.0393(18) 0.0169(14) 0.0223(15) 0.0195(16)
O1 0.0635(16) 0.0612(16) 0.0587(15) 0.0334(13) 0.0182(13) 0.0277(14)
O2 0.0509(14) 0.0448(15) 0.0385(13) 0.0095(11) 0.0133(11) 0.0067(12)
O3 0.0472(14) 0.103(2) 0.0475(15) 0.0189(14) 0.0238(12) 0.0390(15)

loop_
_atom_type_symbol
_atom_type_description
_atom_type_scat_dispersion_real
_atom_type_scat_dispersion_imag
_atom_type_scat_source
C C 0.0033 0.0016 'International Tables Vol C Tables 4.2.6.8 and 6.1.1.4'
H H 0.0000 0.0000 'International Tables Vol C Tables 4.2.6.8 and 6.1.1.4'
N N 0.0061 0.0033 'International Tables Vol C Tables 4.2.6.8 and 6.1.1.4'
O O 0.0106 0.0060 'International Tables Vol C Tables 4.2.6.8 and 6.1.1.4'
Cl Cl 0.1484 0.1585 'International Tables Vol C Tables 4.2.6.8 and 6.1.1.4'

loop_
_geom_angle_atom_site_label_1
_geom_angle_atom_site_label_2
_geom_angle_atom_site_label_3
_geom_angle
C2 C1 C6 121.3(4)
C2 C1 H1 119.3
C6 C1 H1 119.3
C3 C2 C1 119.8(4)
C3 C2 H2 120.1
C1 C2 H2 120.1
C2 C3 C4 120.0(4)
C2 C3 H3 120.0
C4 C3 H3 120.0
C3 C4 C5 119.8(4)
C3 C4 H4 120.1
C5 C4 H4 120.1
C6 C5 C4 120.9(4)
C6 C5 H5 119.5
C4 C5 H5 119.5
C5 C6 C1 118.2(3)
C5 C6 C7 123.1(3)
C1 C6 C7 118.7(3)
N1 C7 C6 114.4(3)
N1 C7 H7A 108.7
C6 C7 H7A 108.7
N1 C7 H7B 108.7
C6 C7 H7B 108.7
H7A C7 H7B 107.6
O1 C8 N1 125.9(3)
O1 C8 C9 126.6(3)
N1 C8 C9 107.3(3)
C10 C9 C25 112.2(2)
C10 C9 C16 113.8(2)
C25 C9 C16 107.7(2)
C10 C9 C8 102.1(2)
C25 C9 C8 106.7(2)
C16 C9 C8 114.2(2)
C11 C10 C15 120.2(3)
C11 C10 C9 130.8(3)
C15 C10 C9 109.0(3)
C10 C11 C12 117.5(3)
C10 C11 H11 121.3
C12 C11 H11 121.3
C13 C12 C11 122.2(3)
C13 C12 Cl1 118.8(3)
C11 C12 Cl1 119.0(3)
C12 C13 C14 120.2(3)
C12 C13 H13 119.9
C14 C13 H13 119.9
C15 C14 C13 118.0(3)
C15 C14 H14 121.0
C13 C14 H14 121.0
C14 C15 C10 121.9(3)
C14 C15 N1 128.5(3)
C10 C15 N1 109.6(3)
C17 C16 C29 110.6(2)
C17 C16 C9 109.3(2)
C29 C16 C9 113.5(2)
C17 C16 H16 107.7
C29 C16 H16 107.7
C9 C16 H16 107.7
O2 C17 C18 120.5(3)
O2 C17 C16 118.3(3)
C18 C17 C16 121.1(3)
C24 C18 C19 118.0(3)
C24 C18 C17 123.9(3)
C19 C18 C17 118.1(3)
C20 C19 C18 120.6(3)
C20 C19 H19 119.7
C18 C19 H19 119.7
C21 C20 C19 121.6(3)
C21 C20 H20 119.2
C19 C20 H20 119.2
C20 C21 C23 117.6(3)
C20 C21 C22 121.4(4)
C23 C21 C22 121.0(4)
C21 C22 H22A 109.5
C21 C22 H22B 109.5
H22A C22 H22B 109.5
C21 C22 H22C 109.5
H22A C22 H22C 109.5
H22B C22 H22C 109.5
C21 C23 C24 121.7(4)
C21 C23 H23 119.1
C24 C23 H23 119.1
C23 C24 C18 120.4(3)
C23 C24 H24 119.8
C18 C24 H24 119.8
O3 C25 C26 122.1(3)
O3 C25 C9 122.0(3)
C26 C25 C9 115.8(3)
C28 C26 C27 122.9(3)
C28 C26 C25 123.7(3)
C27 C26 C25 113.4(3)
N2 C27 C26 177.2(3)
C26 C28 C37 123.3(3)
C26 C28 C29 120.8(3)
C37 C28 C29 115.6(2)
C28 C29 C16 114.3(2)
C28 C29 C30 105.9(3)
C16 C29 C30 111.2(3)
C28 C29 H29 108.4
C16 C29 H29 108.4
C30 C29 H29 108.4
C31 C30 C29 115.5(3)
C31 C30 H30A 108.4
C29 C30 H30A 108.4
C31 C30 H30B 108.4
C29 C30 H30B 108.4
H30A C30 H30B 107.5
C30 C31 C32 115.2(3)
C30 C31 H31A 108.5
C32 C31 H31A 108.5
C30 C31 H31B 108.5
C32 C31 H31B 108.5
H31A C31 H31B 107.5
C37 C32 C33 118.0(3)
C37 C32 C31 121.8(3)
C33 C32 C31 120.2(3)
C34 C33 C32 121.5(4)
C34 C33 H33 119.3
C32 C33 H33 119.3
C35 C34 C33 120.0(4)
C35 C34 H34 120.0
C33 C34 H34 120.0
C34 C35 C36 120.7(4)
C34 C35 H35 119.6
C36 C35 H35 119.6
C35 C36 C37 120.4(4)
C35 C36 H36 119.8
C37 C36 H36 119.8
C32 C37 C36 119.1(3)
C32 C37 C28 119.6(3)
C36 C37 C28 121.3(3)
C8 N1 C15 111.9(3)
C8 N1 C7 123.2(3)
C15 N1 C7 124.8(3)

loop_
_geom_bond_atom_site_label_1
_geom_bond_atom_site_label_2
_geom_bond_distance
C1 C2 1.370(5)
C1 C6 1.381(5)
C1 H1 0.9300
C2 C3 1.358(6)
C2 H2 0.9300
C3 C4 1.358(6)
C3 H3 0.9300
C4 C5 1.394(5)
C4 H4 0.9300
C5 C6 1.350(5)
C5 H5 0.9300
C6 C7 1.504(5)
C7 N1 1.446(4)
C7 H7A 0.9700
C7 H7B 0.9700
C8 O1 1.208(4)
C8 N1 1.365(4)
C8 C9 1.552(4)
C9 C10 1.508(4)
C9 C25 1.526(4)
C9 C16 1.550(4)
C10 C11 1.377(4)
C10 C15 1.389(4)
C11 C12 1.386(4)
C11 H11 0.9300
C12 C13 1.376(4)
C12 Cl1 1.739(3)
C13 C14 1.377(5)
C13 H13 0.9300
C14 C15 1.373(4)
C14 H14 0.9300
C15 N1 1.403(4)
C16 C17 1.526(4)
C16 C29 1.532(4)
C16 H16 0.9800
C17 O2 1.217(3)
C17 C18 1.483(4)
C18 C24 1.382(4)
C18 C19 1.383(4)
C19 C20 1.382(5)
C19 H19 0.9300
C20 C21 1.365(5)
C20 H20 0.9300
C21 C23 1.376(5)
C21 C22 1.506(5)
C22 H22A 0.9600
C22 H22B 0.9600
C22 H22C 0.9600
C23 C24 1.380(5)
C23 H23 0.9300
C24 H24 0.9300
C25 O3 1.214(3)
C25 C26 1.470(4)
C26 C28 1.354(4)
C26 C27 1.438(4)
C27 N2 1.138(4)
C28 C37 1.467(4)
C28 C29 1.508(4)
C29 C30 1.561(5)
C29 H29 0.9800
C30 C31 1.424(5)
C30 H30A 0.9700
C30 H30B 0.9700
C31 C32 1.483(5)
C31 H31A 0.9700
C31 H31B 0.9700
C32 C37 1.390(4)
C32 C33 1.403(5)
C33 C34 1.356(6)
C33 H33 0.9300
C34 C35 1.352(6)
C34 H34 0.9300
C35 C36 1.369(5)
C35 H35 0.9300
C36 C37 1.394(4)
C36 H36 0.9300
